data_4078100
loop_
_publ_author_name
'Holtrichter-R\"o\&smann, Thorsten'
'R\"osener, Christian'
'Hellmann, Johannes'
'Uhl, Werner'
'W\"urthwein, Ernst-Ulrich'
'Fr\"ohlich, Roland'
'Wibbeling, Birgit'

_publ_section_title
;
 Generation of Weakly Bound Al--N Lewis Pairs by Hydroalumination of
 Ynamines and the Activation of Small Molecules: Phenylethyne and
 Dicyclohexylcarbodiimide
;
_journal_issue 8
_journal_name_full Organometallics
_journal_page_first 3272
_journal_paper_doi 10.1021/om3001179
_journal_volume 31
_journal_year 2012
_chemical_formula_sum 'C20 H42 Al N Si'
_chemical_formula_weight 351.62
_chemical_name_systematic
; 
 ? 
;
_space_group_IT_number 57
_symmetry_cell_setting orthorhombic
_symmetry_space_group_name_Hall '-P 2c 2b'
_symmetry_space_group_name_H-M 'P b c m'
_atom_sites_solution_hydrogens geom
_atom_sites_solution_primary direct
_atom_sites_solution_secondary difmap
_audit_creation_method SHELXL-97
_cell_angle_alpha 90.00
_cell_angle_beta 90.00
_cell_angle_gamma 90.00
_cell_formula_units_Z 4
_cell_length_a 9.3869(1)
_cell_length_b 16.6437(4)
_cell_length_c 15.1145(3)
_cell_measurement_reflns_used 3033
_cell_measurement_temperature 223(2)
_cell_measurement_theta_max 27.88
_cell_measurement_theta_min 4.08
_cell_volume 2361.38(8)
_computing_cell_refinement 'Collect (Nonius B.V., 1998)'
_computing_data_collection 'Collect (Nonius B.V., 1998)'
_computing_data_reduction 'Denzo-SMN (Otwinowski & Minor, 1997)'
_computing_molecular_graphics 'XP (BrukerAXS, 2000)'
_computing_publication_material 'SHELXL-97 (Sheldrick, 1997)'
_computing_structure_refinement 'SHELXL-97 (Sheldrick, 1997)'
_computing_structure_solution 'SHELXS-97 (Sheldrick, 1990)'
_diffrn_ambient_temperature 223(2)
_diffrn_measured_fraction_theta_full 0.985
_diffrn_measured_fraction_theta_max 0.985
_diffrn_measurement_device_type 'Nonius KappaCCD APEXII'
_diffrn_measurement_method '\w and \f scans'
_diffrn_radiation_monochromator 'Montel mirror'
_diffrn_radiation_source 'rotating anode Nonius FR591'
_diffrn_radiation_type MoK\a
_diffrn_radiation_wavelength 0.71073
_diffrn_reflns_av_R_equivalents 0.044
_diffrn_reflns_av_sigmaI/netI 0.0280
_diffrn_reflns_limit_h_max 12
_diffrn_reflns_limit_h_min -12
_diffrn_reflns_limit_k_max 21
_diffrn_reflns_limit_k_min -21
_diffrn_reflns_limit_l_max 19
_diffrn_reflns_limit_l_min -19
_diffrn_reflns_number 13642
_diffrn_reflns_theta_full 27.88
_diffrn_reflns_theta_max 27.88
_diffrn_reflns_theta_min 4.24
_exptl_absorpt_coefficient_mu 0.138
_exptl_absorpt_correction_T_max 0.9904
_exptl_absorpt_correction_T_min 0.9533
_exptl_absorpt_correction_type multi-scan
_exptl_absorpt_process_details 'Denzo (Otwinowski, Borek, Majewski & Minor, 2003)'
_exptl_crystal_colour colorless
_exptl_crystal_density_diffrn 0.989
_exptl_crystal_density_method 'not measured'
_exptl_crystal_description plate
_exptl_crystal_F_000 784
_exptl_crystal_size_max 0.35
_exptl_crystal_size_mid 0.20
_exptl_crystal_size_min 0.07
_refine_diff_density_max 0.218
_refine_diff_density_min -0.205
_refine_diff_density_rms 0.033
_refine_ls_extinction_method none
_refine_ls_goodness_of_fit_ref 1.038
_refine_ls_hydrogen_treatment constr
_refine_ls_matrix_type full
_refine_ls_number_parameters 135
_refine_ls_number_reflns 2880
_refine_ls_number_restraints 14
_refine_ls_restrained_S_all 1.049
_refine_ls_R_factor_all 0.0719
_refine_ls_R_factor_gt 0.0561
_refine_ls_shift/su_max 0.000
_refine_ls_shift/su_mean 0.000
_refine_ls_structure_factor_coef Fsqd
_refine_ls_weighting_details 'calc w=1/[\s^2^(Fo^2^)+(0.0405P)^2^+1.0950P] where P=(Fo^2^+2Fc^2^)/3'
_refine_ls_weighting_scheme calc
_refine_ls_wR_factor_gt 0.1246
_refine_ls_wR_factor_ref 0.1358
_reflns_number_gt 2286
_reflns_number_total 2880
_reflns_threshold_expression >2sigma(I)
_cod_data_source_file om3001179_si_002.cif
_cod_data_source_block wue5597
_cod_original_sg_symbol_H-M Pbcm
_cod_database_code 4078100

loop_
_symmetry_equiv_pos_as_xyz
'x, y, z'
'-x, -y, z+1/2'
'-x, y+1/2, -z+1/2'
'x, -y+1/2, -z'
'-x, -y, -z'
'x, y, -z-1/2'
'x, -y-1/2, z-1/2'
'-x, y-1/2, z'

loop_
_atom_site_label
_atom_site_type_symbol
_atom_site_fract_x
_atom_site_fract_y
_atom_site_fract_z
_atom_site_U_iso_or_equiv
_atom_site_adp_type
_atom_site_occupancy
_atom_site_symmetry_multiplicity
_atom_site_calc_flag
_atom_site_refinement_flags
_atom_site_disorder_assembly
_atom_site_disorder_group
Al1 Al 0.79698(8) 0.50623(4) 0.2500 0.0492(2) Uani 1 2 d S . .
N1 N 0.8259(2) 0.63389(11) 0.2500 0.0512(5) Uani 1 2 d S . .
Si1 Si 1.18662(8) 0.49200(4) 0.2500 0.0576(2) Uani 1 2 d S . .
C11 C 1.0030(3) 0.53171(15) 0.2500 0.0541(6) Uani 1 2 d S . .
C12 C 0.9767(3) 0.60975(15) 0.2500 0.0636(8) Uani 1 2 d S . .
H12 H 1.0506 0.6479 0.2500 0.076 Uiso 1 2 calc SR . .
C13 C 0.7918(2) 0.68437(11) 0.33004(16) 0.0698(6) Uani 1 1 d . . .
H13 H 0.8402 0.7367 0.3223 0.084 Uiso 1 1 calc R A .
C14 C 0.6329(2) 0.70047(12) 0.33190(16) 0.0733(6) Uani 1 1 d . A .
H14A H 0.5823 0.6493 0.3383 0.088 Uiso 1 1 calc R . .
H14B H 0.6105 0.7336 0.3837 0.088 Uiso 1 1 calc R . .
C15 C 0.5803(3) 0.74244(17) 0.2500 0.0737(9) Uani 1 2 d S . .
H15A H 0.4759 0.7432 0.2500 0.088 Uiso 1 2 calc SR A .
H15B H 0.6139 0.7982 0.2500 0.088 Uiso 1 2 calc SR . .
C101 C 1.2140(2) 0.43063(13) 0.14860(16) 0.0760(6) Uani 1 1 d . A .
H10A H 1.1532 0.3836 0.1508 0.114 Uiso 1 1 calc R . .
H10B H 1.3128 0.4139 0.1452 0.114 Uiso 1 1 calc R . .
H10C H 1.1903 0.4624 0.0969 0.114 Uiso 1 1 calc R . .
C102 C 1.3200(3) 0.5749(2) 0.2500 0.0818(10) Uani 1 2 d S A .
H10D H 1.3168 0.6027 0.1937 0.123 Uiso 0.50 1 calc PR . .
H10E H 1.4145 0.5527 0.2590 0.123 Uiso 0.50 1 calc PR . .
H10F H 1.2982 0.6123 0.2973 0.123 Uiso 0.50 1 calc PR . .
C111 C 0.6814(4) 0.4571(2) 0.1602(3) 0.0567(7) Uani 0.526(3) 1 d PD A 1
H11A H 0.6149 0.4205 0.1898 0.068 Uiso 0.526(3) 1 calc PR A 1
H11B H 0.6243 0.4995 0.1326 0.068 Uiso 0.526(3) 1 calc PR A 1
C112 C 0.7547(5) 0.4100(2) 0.0860(3) 0.0626(8) Uani 0.526(3) 1 d PD A 1
H112 H 0.8286 0.4449 0.0593 0.075 Uiso 0.526(3) 1 calc PR A 1
C113 C 0.6493(17) 0.3859(11) 0.0134(8) 0.096(3) Uani 0.526(3) 1 d PD A 1
H11C H 0.5769 0.3510 0.0381 0.145 Uiso 0.526(3) 1 calc PR A 1
H11D H 0.6996 0.3579 -0.0334 0.145 Uiso 0.526(3) 1 calc PR A 1
H11E H 0.6045 0.4337 -0.0107 0.145 Uiso 0.526(3) 1 calc PR A 1
C114 C 0.828(2) 0.3345(11) 0.1222(17) 0.0969(16) Uani 0.526(3) 1 d PD A 1
H11F H 0.8983 0.3498 0.1658 0.145 Uiso 0.526(3) 1 calc PR A 1
H11G H 0.8735 0.3060 0.0741 0.145 Uiso 0.526(3) 1 calc PR A 1
H11H H 0.7569 0.3000 0.1496 0.145 Uiso 0.526(3) 1 calc PR A 1
C121 C 0.7251(5) 0.4751(2) 0.1241(3) 0.0567(7) Uani 0.474(3) 1 d PD A 2
H12A H 0.6438 0.5096 0.1095 0.068 Uiso 0.474(3) 1 calc PR A 2
H12B H 0.8010 0.4872 0.0816 0.068 Uiso 0.474(3) 1 calc PR A 2
C122 C 0.6801(5) 0.3878(2) 0.1114(3) 0.0626(8) Uani 0.474(3) 1 d PD A 2
H122 H 0.6130 0.3737 0.1594 0.075 Uiso 0.474(3) 1 calc PR A 2
C123 C 0.605(2) 0.3735(12) 0.0230(8) 0.096(3) Uani 0.474(3) 1 d PD A 2
H12C H 0.5221 0.4079 0.0189 0.145 Uiso 0.474(3) 1 calc PR A 2
H12D H 0.5759 0.3177 0.0191 0.145 Uiso 0.474(3) 1 calc PR A 2
H12E H 0.6701 0.3857 -0.0251 0.145 Uiso 0.474(3) 1 calc PR A 2
C124 C 0.810(2) 0.3324(12) 0.1185(19) 0.0969(16) Uani 0.474(3) 1 d PD A 2
H12F H 0.8705 0.3399 0.0673 0.145 Uiso 0.474(3) 1 calc PR A 2
H12G H 0.7782 0.2770 0.1211 0.145 Uiso 0.474(3) 1 calc PR A 2
H12H H 0.8627 0.3452 0.1718 0.145 Uiso 0.474(3) 1 calc PR A 2
C131 C 0.8449(4) 0.64837(19) 0.41579(18) 0.1145(11) Uani 1 1 d U A .
H13A H 0.7976 0.5974 0.4261 0.172 Uiso 1 1 calc R . .
H13B H 0.8242 0.6848 0.4642 0.172 Uiso 1 1 calc R . .
H13C H 0.9469 0.6399 0.4120 0.172 Uiso 1 1 calc R . .

loop_
_atom_site_aniso_label
_atom_site_aniso_U_11
_atom_site_aniso_U_22
_atom_site_aniso_U_33
_atom_site_aniso_U_23
_atom_site_aniso_U_13
_atom_site_aniso_U_12
Al1 0.0514(4) 0.0342(3) 0.0621(5) 0.000 0.000 -0.0037(3)
N1 0.0525(12) 0.0335(9) 0.0676(14) 0.000 0.000 -0.0017(8)
Si1 0.0497(4) 0.0485(4) 0.0748(5) 0.000 0.000 0.0004(3)
C11 0.0513(14) 0.0423(12) 0.0686(16) 0.000 0.000 -0.0030(10)
C12 0.0497(14) 0.0393(12) 0.102(2) 0.000 0.000 -0.0064(11)
C13 0.0773(14) 0.0462(9) 0.0859(15) -0.0214(10) -0.0111(12) 0.0074(9)
C14 0.0796(14) 0.0543(11) 0.0861(16) -0.0170(11) 0.0086(12) 0.0096(10)
C15 0.0618(17) 0.0484(14) 0.111(3) 0.000 0.000 0.0064(13)
C101 0.0776(14) 0.0690(13) 0.0813(15) -0.0019(12) 0.0010(12) 0.0129(11)
C102 0.0580(18) 0.077(2) 0.111(3) 0.000 0.000 -0.0141(15)
C111 0.063(2) 0.0474(16) 0.060(2) -0.0016(15) 0.0016(15) -0.0106(13)
C112 0.078(2) 0.0493(16) 0.0605(19) -0.0089(14) -0.0002(16) -0.0110(14)
C113 0.130(8) 0.081(4) 0.079(3) -0.023(3) -0.026(5) -0.015(5)
C114 0.126(4) 0.0627(14) 0.102(3) -0.0179(17) -0.011(3) 0.021(2)
C121 0.063(2) 0.0474(16) 0.060(2) -0.0016(15) 0.0016(15) -0.0106(13)
C122 0.078(2) 0.0493(16) 0.0605(19) -0.0089(14) -0.0002(16) -0.0110(14)
C123 0.130(8) 0.081(4) 0.079(3) -0.023(3) -0.026(5) -0.015(5)
C124 0.126(4) 0.0627(14) 0.102(3) -0.0179(17) -0.011(3) 0.021(2)
C131 0.150(3) 0.113(2) 0.0809(18) -0.0435(16) -0.0384(18) 0.048(2)

loop_
_atom_type_symbol
_atom_type_description
_atom_type_scat_dispersion_real
_atom_type_scat_dispersion_imag
_atom_type_scat_source
C C 0.0033 0.0016 'International Tables Vol C Tables 4.2.6.8 and 6.1.1.4'
H H 0.0000 0.0000 'International Tables Vol C Tables 4.2.6.8 and 6.1.1.4'
N N 0.0061 0.0033 'International Tables Vol C Tables 4.2.6.8 and 6.1.1.4'
Al Al 0.0645 0.0514 'International Tables Vol C Tables 4.2.6.8 and 6.1.1.4'
Si Si 0.0817 0.0704 'International Tables Vol C Tables 4.2.6.8 and 6.1.1.4'

loop_
_geom_angle_atom_site_label_1
_geom_angle_atom_site_label_2
_geom_angle_atom_site_label_3
_geom_angle
_geom_angle_site_symmetry_1
_geom_angle_site_symmetry_3
C111 Al1 C111 89.9(3) . 6_556
C111 Al1 C11 130.01(13) . .
C111 Al1 C11 130.02(13) 6_556 .
C111 Al1 C121 20.96(13) . .
C111 Al1 C121 110.9(2) 6_556 .
C11 Al1 C121 111.68(14) . .
C111 Al1 C121 110.9(2) . 6_556
C111 Al1 C121 20.96(13) 6_556 6_556
C11 Al1 C121 111.68(14) . 6_556
C121 Al1 C121 131.8(3) . 6_556
C111 Al1 N1 119.62(14) . .
C111 Al1 N1 119.62(14) 6_556 .
C11 Al1 N1 70.35(9) . .
C121 Al1 N1 106.70(12) . .
C121 Al1 N1 106.70(12) 6_556 .
C111 Al1 C12 134.40(13) . .
C111 Al1 C12 134.40(13) 6_556 .
C11 Al1 C12 33.24(10) . .
C121 Al1 C12 113.82(12) . .
C121 Al1 C12 113.82(12) 6_556 .
N1 Al1 C12 37.12(8) . .
C12 N1 C13 110.89(13) . .
C12 N1 C13 110.89(13) . 6_556
C13 N1 C13 106.8(2) . 6_556
C12 N1 Al1 81.43(13) . .
C13 N1 Al1 121.74(11) . .
C13 N1 Al1 121.74(11) 6_556 .
C11 Si1 C101 109.01(8) . 6_556
C11 Si1 C101 109.01(8) . .
C101 Si1 C101 111.01(15) 6_556 .
C11 Si1 C102 111.25(13) . .
C101 Si1 C102 108.28(10) 6_556 .
C101 Si1 C102 108.28(10) . .
C12 C11 Si1 121.7(2) . .
C12 C11 Al1 91.61(18) . .
Si1 C11 Al1 146.65(14) . .
C11 C12 N1 116.6(2) . .
C11 C12 Al1 55.16(14) . .
N1 C12 Al1 61.45(12) . .
C11 C12 H12 121.7 . .
N1 C12 H12 121.7 . .
Al1 C12 H12 176.9 . .
N1 C13 C131 113.38(16) . .
N1 C13 C14 108.82(17) . .
C131 C13 C14 112.2(2) . .
N1 C13 H13 107.4 . .
C131 C13 H13 107.4 . .
C14 C13 H13 107.4 . .
C15 C14 C13 112.9(2) . .
C15 C14 H14A 109.0 . .
C13 C14 H14A 109.0 . .
C15 C14 H14B 109.0 . .
C13 C14 H14B 109.0 . .
H14A C14 H14B 107.8 . .
C14 C15 C14 110.7(2) 6_556 .
C14 C15 H15A 109.5 6_556 .
C14 C15 H15A 109.5 . .
C14 C15 H15B 109.5 6_556 .
C14 C15 H15B 109.5 . .
H15A C15 H15B 108.1 . .
Si1 C101 H10A 109.5 . .
Si1 C101 H10B 109.5 . .
H10A C101 H10B 109.5 . .
Si1 C101 H10C 109.5 . .
H10A C101 H10C 109.5 . .
H10B C101 H10C 109.5 . .
Si1 C102 H10D 109.5 . .
Si1 C102 H10E 109.5 . .
H10D C102 H10E 109.5 . .
Si1 C102 H10F 109.5 . .
H10D C102 H10F 109.5 . .
H10E C102 H10F 109.5 . .
C112 C111 Al1 118.8(3) . .
C112 C111 H11A 107.6 . .
Al1 C111 H11A 107.6 . .
C112 C111 H11B 107.6 . .
Al1 C111 H11B 107.6 . .
H11A C111 H11B 107.0 . .
C111 C112 C114 111.0(10) . .
C111 C112 C113 111.6(8) . .
C114 C112 C113 109.2(6) . .
C111 C112 H112 108.3 . .
C114 C112 H112 108.3 . .
C113 C112 H112 108.3 . .
C122 C121 Al1 116.2(3) . .
C122 C121 H12A 108.2 . .
Al1 C121 H12A 108.2 . .
C122 C121 H12B 108.2 . .
Al1 C121 H12B 108.2 . .
H12A C121 H12B 107.4 . .
C121 C122 C123 112.7(8) . .
C121 C122 C124 110.2(11) . .
C123 C122 C124 109.5(7) . .
C121 C122 H122 108.1 . .
C123 C122 H122 108.1 . .
C124 C122 H122 108.1 . .
C122 C123 H12C 109.5 . .
C122 C123 H12D 109.5 . .
H12C C123 H12D 109.5 . .
C122 C123 H12E 109.5 . .
H12C C123 H12E 109.5 . .
H12D C123 H12E 109.5 . .
C122 C124 H12F 109.5 . .
C122 C124 H12G 109.5 . .
H12F C124 H12G 109.5 . .
C122 C124 H12H 109.5 . .
H12F C124 H12H 109.5 . .
H12G C124 H12H 109.5 . .
C13 C131 H13A 109.5 . .
C13 C131 H13B 109.5 . .
H13A C131 H13B 109.5 . .
C13 C131 H13C 109.5 . .
H13A C131 H13C 109.5 . .
H13B C131 H13C 109.5 . .

loop_
_geom_bond_atom_site_label_1
_geom_bond_atom_site_label_2
_geom_bond_distance
_geom_bond_site_symmetry_2
Al1 C111 1.921(4) .
Al1 C111 1.921(4) 6_556
Al1 C11 1.980(3) .
Al1 C121 2.084(5) .
Al1 C121 2.084(5) 6_556
Al1 N1 2.142(2) .
Al1 C12 2.411(3) .
N1 C12 1.472(3) .
N1 C13 1.507(2) .
N1 C13 1.507(2) 6_556
Si1 C11 1.846(3) .
Si1 C101 1.860(2) 6_556
Si1 C101 1.860(2) .
Si1 C102 1.863(3) .
C11 C12 1.322(4) .
C12 H12 0.9400 .
C13 C131 1.513(3) .
C13 C14 1.515(3) .
C13 H13 0.9900 .
C14 C15 1.505(3) .
C14 H14A 0.9800 .
C14 H14B 0.9800 .
C15 C14 1.505(3) 6_556
C15 H15A 0.9800 .
C15 H15B 0.9800 .
C101 H10A 0.9700 .
C101 H10B 0.9700 .
C101 H10C 0.9700 .
C102 H10D 0.9700 .
C102 H10E 0.9700 .
C102 H10F 0.9700 .
C111 C112 1.531(5) .
C111 H11A 0.9800 .
C111 H11B 0.9800 .
C112 C114 1.532(8) .
C112 C113 1.532(6) .
C112 H112 0.9900 .
C113 H11C 0.9700 .
C113 H11D 0.9700 .
C113 H11E 0.9700 .
C114 H11F 0.9700 .
C114 H11G 0.9700 .
C114 H11H 0.9700 .
C121 C122 1.525(5) .
C121 H12A 0.9800 .
C121 H12B 0.9800 .
C122 C123 1.528(7) .
C122 C124 1.531(8) .
C122 H122 0.9900 .
C123 H12C 0.9700 .
C123 H12D 0.9700 .
C123 H12E 0.9700 .
C124 H12F 0.9700 .
C124 H12G 0.9700 .
C124 H12H 0.9700 .
C131 H13A 0.9700 .
C131 H13B 0.9700 .
C131 H13C 0.9700 .

loop_
_geom_torsion_atom_site_label_1
_geom_torsion_atom_site_label_2
_geom_torsion_atom_site_label_3
_geom_torsion_atom_site_label_4
_geom_torsion
_geom_torsion_site_symmetry_1
_geom_torsion_site_symmetry_4
C111 Al1 N1 C12 -125.62(15) . .
C111 Al1 N1 C12 125.62(15) 6_556 .
C11 Al1 N1 C12 0.0 . .
C121 Al1 N1 C12 -107.60(15) . .
C121 Al1 N1 C12 107.60(15) 6_556 .
C111 Al1 N1 C13 125.1(2) . .
C111 Al1 N1 C13 16.3(2) 6_556 .
C11 Al1 N1 C13 -109.32(15) . .
C121 Al1 N1 C13 143.1(2) . .
C121 Al1 N1 C13 -1.7(2) 6_556 .
C12 Al1 N1 C13 -109.32(15) . .
C111 Al1 N1 C13 -16.3(2) . 6_556
C111 Al1 N1 C13 -125.1(2) 6_556 6_556
C11 Al1 N1 C13 109.32(15) . 6_556
C121 Al1 N1 C13 1.7(2) . 6_556
C121 Al1 N1 C13 -143.1(2) 6_556 6_556
C12 Al1 N1 C13 109.32(15) . 6_556
C101 Si1 C11 C12 119.34(9) 6_556 .
C101 Si1 C11 C12 -119.34(9) . .
C102 Si1 C11 C12 0.0 . .
C101 Si1 C11 Al1 -60.66(9) 6_556 .
C101 Si1 C11 Al1 60.66(9) . .
C102 Si1 C11 Al1 180.0 . .
C111 Al1 C11 C12 112.68(18) . .
C111 Al1 C11 C12 -112.68(18) 6_556 .
C121 Al1 C11 C12 100.75(13) . .
C121 Al1 C11 C12 -100.75(13) 6_556 .
N1 Al1 C11 C12 0.0 . .
C111 Al1 C11 Si1 -67.32(18) . .
C111 Al1 C11 Si1 67.32(18) 6_556 .
C121 Al1 C11 Si1 -79.25(13) . .
C121 Al1 C11 Si1 79.25(13) 6_556 .
N1 Al1 C11 Si1 180.0 . .
C12 Al1 C11 Si1 180.0 . .
Si1 C11 C12 N1 180.0 . .
Al1 C11 C12 N1 0.0 . .
Si1 C11 C12 Al1 180.0 . .
C13 N1 C12 C11 120.79(13) . .
C13 N1 C12 C11 -120.79(13) 6_556 .
Al1 N1 C12 C11 0.0 . .
C13 N1 C12 Al1 120.79(13) . .
C13 N1 C12 Al1 -120.79(13) 6_556 .
C111 Al1 C12 C11 -98.49(19) . .
C111 Al1 C12 C11 98.49(19) 6_556 .
C121 Al1 C12 C11 -93.60(15) . .
C121 Al1 C12 C11 93.60(15) 6_556 .
N1 Al1 C12 C11 180.0 . .
C111 Al1 C12 N1 81.51(19) . .
C111 Al1 C12 N1 -81.51(19) 6_556 .
C11 Al1 C12 N1 180.0 . .
C121 Al1 C12 N1 86.40(15) . .
C121 Al1 C12 N1 -86.40(15) 6_556 .
C12 N1 C13 C131 -48.6(3) . .
C13 N1 C13 C131 -169.52(18) 6_556 .
Al1 N1 C13 C131 44.2(3) . .
C12 N1 C13 C14 -174.29(17) . .
C13 N1 C13 C14 64.8(3) 6_556 .
Al1 N1 C13 C14 -81.5(2) . .
N1 C13 C14 C15 -58.3(2) . .
C131 C13 C14 C15 175.3(2) . .
C13 C14 C15 C14 49.6(3) . 6_556
C111 Al1 C111 C112 -129.2(3) 6_556 .
C11 Al1 C111 C112 17.8(4) . .
C121 Al1 C111 C112 50.2(5) . .
C121 Al1 C111 C112 -129.0(4) 6_556 .
N1 Al1 C111 C112 106.2(3) . .
C12 Al1 C111 C112 62.8(4) . .
Al1 C111 C112 C114 66.4(11) . .
Al1 C111 C112 C113 -171.4(7) . .
C111 Al1 C121 C122 -41.8(5) . .
C111 Al1 C121 C122 -41.2(4) 6_556 .
C11 Al1 C121 C122 111.9(4) . .
C121 Al1 C121 C122 -40.9(6) 6_556 .
N1 Al1 C121 C122 -173.0(3) . .
C12 Al1 C121 C122 148.0(3) . .
Al1 C121 C122 C123 170.0(10) . .
Al1 C121 C122 C124 -67.3(12) . .
